data_7061142
loop_
_publ_author_name
'Mironova, Olga A.'
'Lashchenko, Daniil I.'
'Ryadun, Aleksey A.'
'Sukhikh, Taisiya S.'
'Bashirov, Denis A.'
'Pushkarevsky, Nikolay A.'
'Konchenko, Sergey N.'

_publ_section_title
;
 Synthesis and photophysical properties of rare earth complexes bearing
 silanediamido ligands Me2Si(NAryl)22&#x2212; (Aryl = Dipp, Mes)
;
_journal_issue 5
_journal_name_full 'New Journal of Chemistry'
_journal_page_first 2351
_journal_page_last 2359
_journal_paper_doi 10.1039/D1NJ05722G
_journal_volume 46
_journal_year 2022
_chemical_formula_moiety 'C68 H112 Cl2 N4 O4 Si2 Y2'
_chemical_formula_sum 'C68 H112 Cl2 N4 O4 Si2 Y2'
_chemical_formula_weight 1354.51
_space_group_crystal_system orthorhombic
_space_group_IT_number 61
_space_group_name_Hall '-P 2ac 2ab'
_space_group_name_H-M_alt 'P b c a'
_atom_sites_solution_hydrogens geom
_atom_sites_solution_primary dual
_audit_creation_date 2021-11-04
_audit_creation_method
;
Olex2 1.5
(compiled 2021.10.07 svn.r9718050b for OlexSys, GUI svn.r6410)
;
_audit_update_record
;
2021-11-19 deposited with the CCDC.	2021-12-17 downloaded from the CCDC.
;
_cell_angle_alpha 90
_cell_angle_beta 90
_cell_angle_gamma 90
_cell_formula_units_Z 4
_cell_length_a 18.5551(16)
_cell_length_b 17.539(2)
_cell_length_c 21.8449(17)
_cell_measurement_reflns_used 5182
_cell_measurement_temperature 150(2)
_cell_measurement_theta_max 25.02
_cell_measurement_theta_min 2.32
_cell_volume 7109.2(12)
_computing_cell_refinement 'Bruker SAINT'
_computing_data_collection 'Bruker APEX2'
_computing_data_reduction 'Bruker SAINT'
_computing_molecular_graphics 'Olex2 1.5 (Dolomanov et al., 2009)'
_computing_publication_material 'Olex2 1.5 (Dolomanov et al., 2009)'
_computing_structure_refinement 'SHELXL 2017/1 (Sheldrick, 2015)'
_computing_structure_solution 'SHELXT  (Sheldrick, 2015)'
_diffrn_ambient_temperature 150(2)
_diffrn_detector CCD
_diffrn_detector_area_resol_mean 8.33
_diffrn_detector_type 'Bruker APEXII CCD area detector'
_diffrn_measured_fraction_theta_full 0.997
_diffrn_measured_fraction_theta_max 0.997
_diffrn_measurement_device '\k-geometry diffractometer'
_diffrn_measurement_device_type 'Bruker APEX diffractometer'
_diffrn_measurement_method '\w and \f scans'
_diffrn_radiation_monochromator graphite
_diffrn_radiation_type MoK\a
_diffrn_radiation_wavelength 0.71073
_diffrn_reflns_av_R_equivalents 0.0574
_diffrn_reflns_av_unetI/netI 0.0579
_diffrn_reflns_Laue_measured_fraction_full 0.997
_diffrn_reflns_Laue_measured_fraction_max 0.997
_diffrn_reflns_limit_h_max 19
_diffrn_reflns_limit_h_min -22
_diffrn_reflns_limit_k_max 20
_diffrn_reflns_limit_k_min -17
_diffrn_reflns_limit_l_max 26
_diffrn_reflns_limit_l_min -21
_diffrn_reflns_number 27569
_diffrn_reflns_point_group_measured_fraction_full 0.997
_diffrn_reflns_point_group_measured_fraction_max 0.997
_diffrn_reflns_theta_full 25.058
_diffrn_reflns_theta_max 25.058
_diffrn_reflns_theta_min 2.164
_diffrn_source 'sealed tube'
_diffrn_source_current 30.0
_diffrn_source_power 1.5
_diffrn_source_voltage 50.0
_exptl_absorpt_coefficient_mu 1.780
_exptl_absorpt_correction_T_max 0.7452
_exptl_absorpt_correction_T_min 0.6057
_exptl_absorpt_correction_type multi-scan
_exptl_absorpt_process_details
;
SADABS-2012/1 (Bruker,2012) was used for absorption correction.
wR2(int) was 0.0593 before and 0.0465 after correction.
The Ratio of minimum to maximum transmission is 0.8128.
The \l/2 correction factor is 0.0015.
;
_exptl_crystal_colour colourless
_exptl_crystal_colour_primary colourless
_exptl_crystal_density_diffrn 1.266
_exptl_crystal_description prism
_exptl_crystal_F_000 2880
_exptl_crystal_size_max 0.3
_exptl_crystal_size_mid 0.3
_exptl_crystal_size_min 0.3
_refine_diff_density_max 0.370
_refine_diff_density_min -0.366
_refine_diff_density_rms 0.063
_refine_ls_extinction_method none
_refine_ls_goodness_of_fit_ref 1.007
_refine_ls_hydrogen_treatment constr
_refine_ls_matrix_type full
_refine_ls_number_parameters 390
_refine_ls_number_reflns 6278
_refine_ls_number_restraints 21
_refine_ls_restrained_S_all 1.007
_refine_ls_R_factor_all 0.0758
_refine_ls_R_factor_gt 0.0375
_refine_ls_shift/su_max 0.001
_refine_ls_shift/su_mean 0.000
_refine_ls_structure_factor_coef Fsqd
_refine_ls_weighting_details 'w=1/[\s^2^(Fo^2^)+(0.0442P)^2^+1.7377P] where P=(Fo^2^+2Fc^2^)/3'
_refine_ls_weighting_scheme calc
_refine_ls_wR_factor_gt 0.0809
_refine_ls_wR_factor_ref 0.0920
_reflns_Friedel_coverage 0.000
_reflns_number_gt 4263
_reflns_number_total 6278
_reflns_threshold_expression 'I > 2\s(I)'
_cod_data_source_file d1nj05722g2.cif
_cod_data_source_block ss08
_cod_depositor_comments 'Adding full bibliography for 7061141--7061148.cif.'
_cod_original_cell_volume 7109.0(13)
_cod_database_code 7061142
_shelx_shelxl_version_number 2017/1
_shelx_space_group_comment
;
The symmetry employed for this shelxl refinement is uniquely defined
by the following loop, which should always be used as a source of
symmetry information in preference to the above space-group names.
They are only intended as comments.
;
_shelx_estimated_absorpt_t_max 0.617
_shelx_estimated_absorpt_t_min 0.617
_olex2_refinement_description
;
1. Fixed Uiso
 At 1.2 times of:
  All C(H) groups, All C(H,H) groups, All C(H,H,H,H) groups
 At 1.5 times of:
  All C(H,H,H) groups
2. Uiso/Uaniso restraints and constraints
Uanis(C33B) \\sim Ueq: with sigma of 0.01 and sigma for terminal atoms of 0.02
3. Rigid body (RIGU) restrains
 C32, C34, C33B
 with sigma for 1-2 distances of 0.004 and sigma for 1-3 distances of 0.004
 C32, C34, C33A
 with sigma for 1-2 distances of 0.004 and sigma for 1-3 distances of 0.004
4. Others
 Sof(H32C)=Sof(H32D)=Sof(H34C)=Sof(H34D)=Sof(C33B)=Sof(H33C)=Sof(H33D)=1-FVAR(1)
 Sof(H32A)=Sof(H32B)=Sof(H34A)=Sof(H34B)=Sof(C33A)=Sof(H33A)=Sof(H33B)=FVAR(1)
5.a Ternary CH refined with riding coordinates:
 C9(H9), C12(H12), C21(H21), C24(H24)
5.b Secondary CH2 refined with riding coordinates:
 C27(H27A,H27B), C28(H28A,H28B), C29(H29A,H29B), C30(H30A,H30B), C31(H31A,
 H31B), C32(H32C,H32D), C32(H32A,H32B), C34(H34C,H34D), C34(H34A,H34B),
 C33A(H33A,H33B), C33B(H33C,H33D)
5.c Aromatic/amide H refined with riding coordinates:
 C5(H5), C6(H6), C7(H7), C17(H17), C18(H18), C19(H19)
5.d Idealised Me refined as rotating group:
 C1(H1A,H1B,H1C), C2(H2A,H2B,H2C), C10(H10A,H10B,H10C), C11(H11A,H11B,H11C),
 C13(H13A,H13B,H13C), C14(H14A,H14B,H14C), C22(H22A,H22B,H22C), C23(H23A,H23B,
 H23C), C25(H25A,H25B,H25C), C26(H26A,H26B,H26C)
;
_olex2_submission_special_instructions 'No special instructions were received'

loop_
_space_group_symop_operation_xyz
'x, y, z'
'-x+1/2, -y, z+1/2'
'-x, y+1/2, -z+1/2'
'x+1/2, -y+1/2, -z'
'-x, -y, -z'
'x-1/2, y, -z-1/2'
'x, -y-1/2, z-1/2'
'-x-1/2, y-1/2, z'

loop_
_atom_site_label
_atom_site_type_symbol
_atom_site_fract_x
_atom_site_fract_y
_atom_site_fract_z
_atom_site_U_iso_or_equiv
_atom_site_adp_type
_atom_site_occupancy
_atom_site_site_symmetry_order
_atom_site_calc_flag
_atom_site_refinement_flags_posn
_atom_site_refinement_flags_adp
_atom_site_refinement_flags_occupancy
_atom_site_disorder_assembly
_atom_site_disorder_group
Y1 Y 0.47333(2) 0.46705(2) 0.40598(2) 0.02475(10) Uani 1 1 d . . . . .
Cl1 Cl 0.44128(4) 0.57007(5) 0.49261(3) 0.0334(2) Uani 1 1 d . . . . .
Si1 Si 0.35127(5) 0.40363(5) 0.33596(4) 0.0337(2) Uani 1 1 d . . . . .
O1 O 0.55110(12) 0.56450(13) 0.36791(9) 0.0400(6) Uani 1 1 d . . . . .
O2 O 0.56440(11) 0.38748(13) 0.36382(9) 0.0373(6) Uani 1 1 d . . . . .
N1 N 0.41150(13) 0.47504(14) 0.31740(10) 0.0277(6) Uani 1 1 d . . . . .
N2 N 0.38042(13) 0.38741(14) 0.41001(10) 0.0276(6) Uani 1 1 d . . . . .
C1 C 0.25578(19) 0.4343(2) 0.32256(16) 0.0589(11) Uani 1 1 d . . . . .
H1A H 0.245235 0.479365 0.347494 0.088 Uiso 1 1 calc R U . . .
H1B H 0.223042 0.392809 0.333999 0.088 Uiso 1 1 calc R U . . .
H1C H 0.249151 0.446670 0.279180 0.088 Uiso 1 1 calc R U . . .
C2 C 0.3559(2) 0.3134(2) 0.29056(14) 0.0506(10) Uani 1 1 d . . . . .
H2A H 0.405820 0.295309 0.289196 0.076 Uiso 1 1 calc R U . . .
H2B H 0.338781 0.322993 0.248819 0.076 Uiso 1 1 calc R U . . .
H2C H 0.325432 0.274577 0.309871 0.076 Uiso 1 1 calc R U . . .
C3 C 0.39176(16) 0.52837(19) 0.27111(12) 0.0310(8) Uani 1 1 d . . . . .
C4 C 0.35644(18) 0.5975(2) 0.28636(13) 0.0401(9) Uani 1 1 d . . . . .
C5 C 0.3341(2) 0.6462(2) 0.24039(15) 0.0526(10) Uani 1 1 d . . . . .
H5 H 0.309033 0.691537 0.251027 0.063 Uiso 1 1 calc R U . . .
C6 C 0.3471(2) 0.6308(2) 0.17972(15) 0.0561(11) Uani 1 1 d . . . . .
H6 H 0.331829 0.665316 0.148848 0.067 Uiso 1 1 calc R U . . .
C7 C 0.3821(2) 0.5654(2) 0.16447(14) 0.0464(9) Uani 1 1 d . . . . .
H7 H 0.391396 0.555268 0.122497 0.056 Uiso 1 1 calc R U . . .
C8 C 0.40467(17) 0.5130(2) 0.20796(13) 0.0359(8) Uani 1 1 d . . . . .
C9 C 0.3426(2) 0.6212(2) 0.35227(15) 0.0568(11) Uani 1 1 d . . . . .
H9 H 0.356534 0.577883 0.379532 0.068 Uiso 1 1 calc R U . . .
C10 C 0.2639(3) 0.6411(3) 0.3651(2) 0.0995(18) Uani 1 1 d . . . . .
H10A H 0.251708 0.689227 0.344866 0.149 Uiso 1 1 calc R U . . .
H10B H 0.256663 0.646307 0.409378 0.149 Uiso 1 1 calc R U . . .
H10C H 0.232735 0.600397 0.349418 0.149 Uiso 1 1 calc R U . . .
C11 C 0.3887(3) 0.6896(3) 0.36891(17) 0.0840(15) Uani 1 1 d . . . . .
H11A H 0.439270 0.678507 0.359437 0.126 Uiso 1 1 calc R U . . .
H11B H 0.383801 0.700305 0.412736 0.126 Uiso 1 1 calc R U . . .
H11C H 0.372884 0.734033 0.345300 0.126 Uiso 1 1 calc R U . . .
C12 C 0.4416(2) 0.4416(2) 0.18592(14) 0.0431(9) Uani 1 1 d . . . . .
H12 H 0.449962 0.408131 0.222296 0.052 Uiso 1 1 calc R U . . .
C13 C 0.3955(2) 0.3973(2) 0.14061(16) 0.0659(12) Uani 1 1 d . . . . .
H13A H 0.347778 0.388213 0.158404 0.099 Uiso 1 1 calc R U . . .
H13B H 0.418607 0.348411 0.131458 0.099 Uiso 1 1 calc R U . . .
H13C H 0.390373 0.426883 0.102781 0.099 Uiso 1 1 calc R U . . .
C14 C 0.5151(2) 0.4582(2) 0.15668(16) 0.0553(11) Uani 1 1 d . . . . .
H14A H 0.508134 0.487867 0.119112 0.083 Uiso 1 1 calc R U . . .
H14B H 0.539164 0.410047 0.146832 0.083 Uiso 1 1 calc R U . . .
H14C H 0.544813 0.487383 0.185415 0.083 Uiso 1 1 calc R U . . .
C15 C 0.34843(16) 0.33221(18) 0.44881(12) 0.0289(7) Uani 1 1 d . . . . .
C16 C 0.28326(17) 0.34878(19) 0.48051(13) 0.0333(8) Uani 1 1 d . . . . .
C17 C 0.25362(19) 0.2933(2) 0.51920(14) 0.0438(9) Uani 1 1 d . . . . .
H17 H 0.209818 0.304081 0.539983 0.053 Uiso 1 1 calc R U . . .
C18 C 0.2858(2) 0.2244(2) 0.52783(14) 0.0457(9) Uani 1 1 d . . . . .
H18 H 0.264855 0.187985 0.554617 0.055 Uiso 1 1 calc R U . . .
C19 C 0.34872(19) 0.2079(2) 0.49770(13) 0.0407(9) Uani 1 1 d . . . . .
H19 H 0.371090 0.159810 0.504087 0.049 Uiso 1 1 calc R U . . .
C20 C 0.38057(17) 0.26007(19) 0.45787(13) 0.0332(8) Uani 1 1 d . . . . .
C21 C 0.24665(18) 0.4263(2) 0.47580(14) 0.0435(9) Uani 1 1 d . . . . .
H21 H 0.268283 0.453323 0.439921 0.052 Uiso 1 1 calc R U . . .
C22 C 0.16571(19) 0.4206(3) 0.46430(19) 0.0648(12) Uani 1 1 d . . . . .
H22A H 0.156951 0.389456 0.427829 0.097 Uiso 1 1 calc R U . . .
H22B H 0.145875 0.471819 0.457922 0.097 Uiso 1 1 calc R U . . .
H22C H 0.142310 0.397019 0.499769 0.097 Uiso 1 1 calc R U . . .
C23 C 0.2606(2) 0.4752(2) 0.53189(17) 0.0595(11) Uani 1 1 d . . . . .
H23A H 0.240841 0.449866 0.568195 0.089 Uiso 1 1 calc R U . . .
H23B H 0.237241 0.524925 0.526650 0.089 Uiso 1 1 calc R U . . .
H23C H 0.312580 0.482439 0.537053 0.089 Uiso 1 1 calc R U . . .
C24 C 0.44923(18) 0.23621(19) 0.42569(15) 0.0403(9) Uani 1 1 d . . . . .
H24 H 0.462824 0.278303 0.397050 0.048 Uiso 1 1 calc R U . . .
C25 C 0.4388(2) 0.1641(2) 0.38726(17) 0.0572(11) Uani 1 1 d . . . . .
H25A H 0.482886 0.153548 0.364136 0.086 Uiso 1 1 calc R U . . .
H25B H 0.398605 0.171721 0.358751 0.086 Uiso 1 1 calc R U . . .
H25C H 0.428046 0.120996 0.414275 0.086 Uiso 1 1 calc R U . . .
C26 C 0.51178(19) 0.2253(2) 0.47008(17) 0.0548(10) Uani 1 1 d . . . . .
H26A H 0.519031 0.272203 0.493659 0.082 Uiso 1 1 calc R U . . .
H26B H 0.555709 0.213465 0.447052 0.082 Uiso 1 1 calc R U . . .
H26C H 0.500816 0.183183 0.498059 0.082 Uiso 1 1 calc R U . . .
C27 C 0.55549(19) 0.3410(2) 0.30916(15) 0.0516(10) Uani 1 1 d . . . . .
H27A H 0.514332 0.359088 0.284259 0.062 Uiso 1 1 calc R U . . .
H27B H 0.547617 0.286798 0.319998 0.062 Uiso 1 1 calc R U . . .
C28 C 0.6244(2) 0.3510(2) 0.27593(16) 0.0589(11) Uani 1 1 d . . . . .
H28A H 0.624335 0.398789 0.251812 0.071 Uiso 1 1 calc R U . . .
H28B H 0.633775 0.307494 0.248177 0.071 Uiso 1 1 calc R U . . .
C29 C 0.67984(19) 0.3543(2) 0.32709(15) 0.0571(11) Uani 1 1 d . . . . .
H29A H 0.701538 0.303447 0.334172 0.069 Uiso 1 1 calc R U . . .
H29B H 0.718643 0.390991 0.317208 0.069 Uiso 1 1 calc R U . . .
C30 C 0.63834(18) 0.3797(3) 0.38149(17) 0.0664(13) Uani 1 1 d . . . . .
H30A H 0.642851 0.341769 0.414843 0.080 Uiso 1 1 calc R U . . .
H30B H 0.657182 0.429116 0.396412 0.080 Uiso 1 1 calc R U . . .
C31 C 0.5842(2) 0.6307(2) 0.39673(14) 0.0429(9) Uani 1 1 d . . . . .
H31A H 0.613148 0.615093 0.432672 0.051 Uiso 1 1 calc R U . . .
H31B H 0.546853 0.667291 0.410313 0.051 Uiso 1 1 calc R U . . .
C32 C 0.6312(3) 0.6657(3) 0.34877(18) 0.0863(16) Uani 1 1 d . . . . .
H32C H 0.681395 0.646801 0.351717 0.104 Uiso 0.405(19) 1 calc R U P A 2
H32D H 0.631242 0.722049 0.351644 0.104 Uiso 0.405(19) 1 calc R U P A 2
H32A H 0.679837 0.676151 0.365509 0.104 Uiso 0.595(19) 1 calc R U P A 1
H32B H 0.610191 0.714279 0.334151 0.104 Uiso 0.595(19) 1 calc R U P A 1
C34 C 0.5705(2) 0.5662(3) 0.30357(15) 0.0659(13) Uani 1 1 d . . . . .
H34C H 0.608798 0.528318 0.295186 0.079 Uiso 0.405(19) 1 calc R U P A 2
H34D H 0.528082 0.553566 0.278048 0.079 Uiso 0.405(19) 1 calc R U P A 2
H34A H 0.577216 0.513605 0.288189 0.079 Uiso 0.595(19) 1 calc R U P A 1
H34B H 0.531542 0.590573 0.279573 0.079 Uiso 0.595(19) 1 calc R U P A 1
C33A C 0.6357(7) 0.6083(8) 0.2966(4) 0.062(3) Uani 0.595(19) 1 d . . P A 1
H33A H 0.637628 0.634224 0.256414 0.074 Uiso 0.595(19) 1 calc R U P A 1
H33B H 0.678406 0.574922 0.301020 0.074 Uiso 0.595(19) 1 calc R U P A 1
C33B C 0.5947(12) 0.6384(8) 0.2898(5) 0.060(4) Uani 0.405(19) 1 d . U P A 2
H33C H 0.554075 0.672208 0.278701 0.072 Uiso 0.405(19) 1 calc R U P A 2
H33D H 0.629488 0.637048 0.255490 0.072 Uiso 0.405(19) 1 calc R U P A 2

loop_
_atom_site_aniso_label
_atom_site_aniso_U_11
_atom_site_aniso_U_22
_atom_site_aniso_U_33
_atom_site_aniso_U_23
_atom_site_aniso_U_13
_atom_site_aniso_U_12
Y1 0.02613(17) 0.03201(18) 0.01611(14) 0.00025(13) -0.00042(12) -0.00271(14)
Cl1 0.0396(5) 0.0411(5) 0.0196(4) -0.0019(3) -0.0032(3) 0.0094(4)
Si1 0.0356(5) 0.0453(6) 0.0201(4) -0.0001(4) -0.0034(4) -0.0102(5)
O1 0.0513(15) 0.0459(14) 0.0228(11) -0.0034(10) 0.0056(10) -0.0215(12)
O2 0.0331(13) 0.0538(16) 0.0251(11) -0.0084(10) -0.0002(10) 0.0061(11)
N1 0.0302(14) 0.0361(16) 0.0167(12) 0.0019(11) -0.0026(11) -0.0021(12)
N2 0.0314(14) 0.0307(15) 0.0207(12) 0.0011(11) 0.0004(11) -0.0064(12)
C1 0.040(2) 0.095(3) 0.042(2) 0.005(2) -0.0100(18) -0.009(2)
C2 0.072(3) 0.054(2) 0.0264(17) -0.0023(17) -0.0052(17) -0.023(2)
C3 0.0297(18) 0.042(2) 0.0213(15) 0.0039(15) -0.0048(13) -0.0059(16)
C4 0.045(2) 0.049(2) 0.0263(17) 0.0057(16) -0.0035(15) 0.0105(18)
C5 0.061(3) 0.060(3) 0.037(2) 0.0081(19) -0.0081(18) 0.018(2)
C6 0.062(3) 0.073(3) 0.033(2) 0.019(2) -0.0123(19) 0.008(2)
C7 0.060(3) 0.060(3) 0.0194(16) 0.0073(17) -0.0052(16) -0.004(2)
C8 0.038(2) 0.050(2) 0.0199(15) 0.0025(15) -0.0020(14) -0.0078(17)
C9 0.075(3) 0.063(3) 0.0323(19) 0.0020(19) -0.006(2) 0.038(2)
C10 0.114(4) 0.114(4) 0.070(3) -0.010(3) 0.026(3) 0.046(4)
C11 0.113(4) 0.095(4) 0.043(2) -0.014(2) -0.032(3) 0.029(3)
C12 0.063(2) 0.044(2) 0.0224(16) -0.0028(15) 0.0030(16) -0.0062(19)
C13 0.095(3) 0.066(3) 0.036(2) -0.013(2) 0.004(2) -0.019(3)
C14 0.064(3) 0.066(3) 0.036(2) -0.0009(19) 0.0104(18) 0.005(2)
C15 0.0316(18) 0.036(2) 0.0192(15) -0.0021(14) -0.0036(13) -0.0102(16)
C16 0.0310(19) 0.044(2) 0.0247(16) -0.0036(15) -0.0011(14) -0.0073(16)
C17 0.040(2) 0.061(3) 0.0305(19) -0.0026(18) 0.0107(16) -0.015(2)
C18 0.058(3) 0.049(3) 0.0293(18) 0.0071(17) 0.0044(18) -0.019(2)
C19 0.055(2) 0.039(2) 0.0278(17) 0.0066(16) -0.0010(16) -0.0072(18)
C20 0.038(2) 0.039(2) 0.0225(15) 0.0016(15) -0.0028(14) -0.0060(17)
C21 0.036(2) 0.057(3) 0.0377(19) -0.0009(18) 0.0118(16) -0.0030(18)
C22 0.039(2) 0.087(3) 0.068(3) 0.010(2) 0.005(2) 0.004(2)
C23 0.057(3) 0.053(3) 0.069(3) -0.010(2) 0.016(2) 0.000(2)
C24 0.042(2) 0.036(2) 0.0428(19) 0.0038(16) 0.0027(16) 0.0004(17)
C25 0.061(3) 0.053(3) 0.057(2) -0.012(2) 0.005(2) 0.003(2)
C26 0.049(2) 0.051(3) 0.064(2) 0.001(2) -0.007(2) 0.004(2)
C27 0.049(2) 0.071(3) 0.0357(19) -0.0200(19) 0.0023(17) 0.002(2)
C28 0.055(3) 0.085(3) 0.037(2) -0.009(2) 0.0016(19) 0.013(2)
C29 0.041(2) 0.090(3) 0.040(2) -0.007(2) 0.0053(17) 0.010(2)
C30 0.033(2) 0.119(4) 0.046(2) -0.027(2) -0.0067(18) 0.020(2)
C31 0.051(2) 0.043(2) 0.0345(19) -0.0045(17) -0.0048(16) -0.0134(18)
C32 0.124(4) 0.081(3) 0.054(2) -0.009(2) 0.022(3) -0.061(3)
C34 0.084(3) 0.084(3) 0.0296(19) -0.013(2) 0.019(2) -0.044(3)
C33A 0.057(6) 0.088(7) 0.040(4) -0.004(4) 0.008(4) -0.027(5)
C33B 0.074(8) 0.069(6) 0.036(5) 0.016(5) 0.019(5) -0.006(6)

loop_
_atom_type_symbol
_atom_type_description
_atom_type_scat_dispersion_real
_atom_type_scat_dispersion_imag
_atom_type_scat_source
C C 0.0033 0.0016 'International Tables Vol C Tables 4.2.6.8 and 6.1.1.4'
H H 0.0000 0.0000 'International Tables Vol C Tables 4.2.6.8 and 6.1.1.4'
Cl Cl 0.1484 0.1585 'International Tables Vol C Tables 4.2.6.8 and 6.1.1.4'
N N 0.0061 0.0033 'International Tables Vol C Tables 4.2.6.8 and 6.1.1.4'
O O 0.0106 0.0060 'International Tables Vol C Tables 4.2.6.8 and 6.1.1.4'
Si Si 0.0817 0.0704 'International Tables Vol C Tables 4.2.6.8 and 6.1.1.4'
Y Y -2.7962 3.5667 'International Tables Vol C Tables 4.2.6.8 and 6.1.1.4'

loop_
_geom_angle_atom_site_label_1
_geom_angle_atom_site_label_2
_geom_angle_atom_site_label_3
_geom_angle
_geom_angle_site_symmetry_1
_geom_angle_site_symmetry_3
_geom_angle_publ_flag
Cl1 Y1 Cl1 73.98(3) . 5_666 ?
O1 Y1 Cl1 84.12(5) . . ?
O1 Y1 Cl1 95.74(5) . 5_666 ?
O2 Y1 Cl1 76.58(5) . 5_666 ?
O2 Y1 Cl1 145.70(5) . . ?
O2 Y1 O1 81.70(8) . . ?
N1 Y1 Cl1 169.00(7) . 5_666 ?
N1 Y1 Cl1 116.79(7) . . ?
N1 Y1 O1 87.94(8) . . ?
N1 Y1 O2 93.77(8) . . ?
N2 Y1 Cl1 102.92(6) . . ?
N2 Y1 Cl1 105.18(6) . 5_666 ?
N2 Y1 O1 159.03(8) . . ?
N2 Y1 O2 101.42(8) . . ?
N2 Y1 N1 71.21(8) . . ?
Y1 Cl1 Y1 106.02(3) . 5_666 ?
N1 Si1 N2 97.85(11) . . ?
N1 Si1 C1 111.54(16) . . ?
N1 Si1 C2 117.37(14) . . ?
N2 Si1 C1 119.27(14) . . ?
N2 Si1 C2 110.04(14) . . ?
C2 Si1 C1 101.72(18) . . ?
C31 O1 Y1 132.46(17) . . ?
C34 O1 Y1 120.17(19) . . ?
C34 O1 C31 107.3(2) . . ?
C27 O2 Y1 124.48(19) . . ?
C30 O2 Y1 129.25(19) . . ?
C30 O2 C27 106.1(2) . . ?
Si1 N1 Y1 94.74(10) . . ?
C3 N1 Y1 141.32(19) . . ?
C3 N1 Si1 118.44(19) . . ?
Si1 N2 Y1 95.88(10) . . ?
C15 N2 Y1 141.14(18) . . ?
C15 N2 Si1 122.74(19) . . ?
Si1 C1 H1A 109.5 . . ?
Si1 C1 H1B 109.5 . . ?
Si1 C1 H1C 109.5 . . ?
H1A C1 H1B 109.5 . . ?
H1A C1 H1C 109.5 . . ?
H1B C1 H1C 109.5 . . ?
Si1 C2 H2A 109.5 . . ?
Si1 C2 H2B 109.5 . . ?
Si1 C2 H2C 109.5 . . ?
H2A C2 H2B 109.5 . . ?
H2A C2 H2C 109.5 . . ?
H2B C2 H2C 109.5 . . ?
N1 C3 C8 121.3(3) . . ?
C4 C3 N1 120.9(3) . . ?
C4 C3 C8 117.8(3) . . ?
C3 C4 C9 122.4(3) . . ?
C5 C4 C3 119.8(3) . . ?
C5 C4 C9 117.9(3) . . ?
C4 C5 H5 119.1 . . ?
C6 C5 C4 121.7(4) . . ?
C6 C5 H5 119.1 . . ?
C5 C6 H6 120.4 . . ?
C7 C6 C5 119.1(3) . . ?
C7 C6 H6 120.4 . . ?
C6 C7 H7 118.8 . . ?
C6 C7 C8 122.4(3) . . ?
C8 C7 H7 118.8 . . ?
C3 C8 C12 122.8(3) . . ?
C7 C8 C3 119.2(3) . . ?
C7 C8 C12 118.0(3) . . ?
C4 C9 H9 108.2 . . ?
C4 C9 C10 113.5(3) . . ?
C10 C9 H9 108.2 . . ?
C11 C9 C4 110.3(3) . . ?
C11 C9 H9 108.2 . . ?
C11 C9 C10 108.4(4) . . ?
C9 C10 H10A 109.5 . . ?
C9 C10 H10B 109.5 . . ?
C9 C10 H10C 109.5 . . ?
H10A C10 H10B 109.5 . . ?
H10A C10 H10C 109.5 . . ?
H10B C10 H10C 109.5 . . ?
C9 C11 H11A 109.5 . . ?
C9 C11 H11B 109.5 . . ?
C9 C11 H11C 109.5 . . ?
H11A C11 H11B 109.5 . . ?
H11A C11 H11C 109.5 . . ?
H11B C11 H11C 109.5 . . ?
C8 C12 H12 107.7 . . ?
C8 C12 C13 112.1(3) . . ?
C8 C12 C14 112.3(3) . . ?
C13 C12 H12 107.7 . . ?
C13 C12 C14 109.0(3) . . ?
C14 C12 H12 107.7 . . ?
C12 C13 H13A 109.5 . . ?
C12 C13 H13B 109.5 . . ?
C12 C13 H13C 109.5 . . ?
H13A C13 H13B 109.5 . . ?
H13A C13 H13C 109.5 . . ?
H13B C13 H13C 109.5 . . ?
C12 C14 H14A 109.5 . . ?
C12 C14 H14B 109.5 . . ?
C12 C14 H14C 109.5 . . ?
H14A C14 H14B 109.5 . . ?
H14A C14 H14C 109.5 . . ?
H14B C14 H14C 109.5 . . ?
N2 C15 C16 120.5(3) . . ?
C20 C15 N2 121.3(3) . . ?
C20 C15 C16 118.2(3) . . ?
C15 C16 C21 121.9(3) . . ?
C17 C16 C15 119.0(3) . . ?
C17 C16 C21 119.0(3) . . ?
C16 C17 H17 119.1 . . ?
C18 C17 C16 121.8(3) . . ?
C18 C17 H17 119.1 . . ?
C17 C18 H18 120.2 . . ?
C17 C18 C19 119.7(3) . . ?
C19 C18 H18 120.2 . . ?
C18 C19 H19 119.3 . . ?
C18 C19 C20 121.4(3) . . ?
C20 C19 H19 119.3 . . ?
C15 C20 C24 122.5(3) . . ?
C19 C20 C15 119.8(3) . . ?
C19 C20 C24 117.7(3) . . ?
C16 C21 H21 107.3 . . ?
C16 C21 C22 113.1(3) . . ?
C22 C21 H21 107.3 . . ?
C23 C21 C16 112.0(3) . . ?
C23 C21 H21 107.3 . . ?
C23 C21 C22 109.7(3) . . ?
C21 C22 H22A 109.5 . . ?
C21 C22 H22B 109.5 . . ?
C21 C22 H22C 109.5 . . ?
H22A C22 H22B 109.5 . . ?
H22A C22 H22C 109.5 . . ?
H22B C22 H22C 109.5 . . ?
C21 C23 H23A 109.5 . . ?
C21 C23 H23B 109.5 . . ?
C21 C23 H23C 109.5 . . ?
H23A C23 H23B 109.5 . . ?
H23A C23 H23C 109.5 . . ?
H23B C23 H23C 109.5 . . ?
C20 C24 H24 107.4 . . ?
C20 C24 C25 112.1(3) . . ?
C20 C24 C26 112.3(3) . . ?
C25 C24 H24 107.4 . . ?
C26 C24 H24 107.4 . . ?
C26 C24 C25 110.0(3) . . ?
C24 C25 H25A 109.5 . . ?
C24 C25 H25B 109.5 . . ?
C24 C25 H25C 109.5 . . ?
H25A C25 H25B 109.5 . . ?
H25A C25 H25C 109.5 . . ?
H25B C25 H25C 109.5 . . ?
C24 C26 H26A 109.5 . . ?
C24 C26 H26B 109.5 . . ?
C24 C26 H26C 109.5 . . ?
H26A C26 H26B 109.5 . . ?
H26A C26 H26C 109.5 . . ?
H26B C26 H26C 109.5 . . ?
O2 C27 H27A 111.0 . . ?
O2 C27 H27B 111.0 . . ?
O2 C27 C28 103.7(3) . . ?
H27A C27 H27B 109.0 . . ?
C28 C27 H27A 111.0 . . ?
C28 C27 H27B 111.0 . . ?
C27 C28 H28A 111.1 . . ?
C27 C28 H28B 111.1 . . ?
C27 C28 C29 103.2(3) . . ?
H28A C28 H28B 109.1 . . ?
C29 C28 H28A 111.1 . . ?
C29 C28 H28B 111.1 . . ?
C28 C29 H29A 110.9 . . ?
C28 C29 H29B 110.9 . . ?
H29A C29 H29B 108.9 . . ?
C30 C29 C28 104.4(3) . . ?
C30 C29 H29A 110.9 . . ?
C30 C29 H29B 110.9 . . ?
O2 C30 C29 108.1(3) . . ?
O2 C30 H30A 110.1 . . ?
O2 C30 H30B 110.1 . . ?
C29 C30 H30A 110.1 . . ?
C29 C30 H30B 110.1 . . ?
H30A C30 H30B 108.4 . . ?
O1 C31 H31A 110.6 . . ?
O1 C31 H31B 110.6 . . ?
O1 C31 C32 105.7(3) . . ?
H31A C31 H31B 108.7 . . ?
C32 C31 H31A 110.6 . . ?
C32 C31 H31B 110.6 . . ?
C31 C32 H32C 111.4 . . ?
C31 C32 H32D 111.4 . . ?
C31 C32 H32A 110.4 . . ?
C31 C32 H32B 110.4 . . ?
C31 C32 C33A 106.5(4) . . ?
C31 C32 C33B 101.6(6) . . ?
H32C C32 H32D 109.3 . . ?
H32A C32 H32B 108.6 . . ?
C33A C32 H32A 110.4 . . ?
C33A C32 H32B 110.4 . . ?
C33B C32 H32C 111.4 . . ?
C33B C32 H32D 111.4 . . ?
O1 C34 H34C 110.1 . . ?
O1 C34 H34D 110.1 . . ?
O1 C34 H34A 109.9 . . ?
O1 C34 H34B 109.9 . . ?
H34C C34 H34D 108.4 . . ?
H34A C34 H34B 108.3 . . ?
C33A C34 O1 108.9(4) . . ?
C33A C34 H34A 109.9 . . ?
C33A C34 H34B 109.9 . . ?
C33B C34 O1 108.1(5) . . ?
C33B C34 H34C 110.1 . . ?
C33B C34 H34D 110.1 . . ?
C32 C33A H33A 111.3 . . ?
C32 C33A H33B 111.3 . . ?
C34 C33A C32 102.5(7) . . ?
C34 C33A H33A 111.3 . . ?
C34 C33A H33B 111.3 . . ?
H33A C33A H33B 109.2 . . ?
C32 C33B H33C 110.9 . . ?
C32 C33B H33D 110.9 . . ?
C34 C33B C32 104.4(9) . . ?
C34 C33B H33C 110.9 . . ?
C34 C33B H33D 110.9 . . ?
H33C C33B H33D 108.9 . . ?

loop_
_geom_bond_atom_site_label_1
_geom_bond_atom_site_label_2
_geom_bond_distance
_geom_bond_site_symmetry_2
_geom_bond_publ_flag
Y1 Cl1 2.6833(8) . ?
Y1 Cl1 2.8003(8) 5_666 ?
Y1 O1 2.387(2) . ?
Y1 O2 2.377(2) . ?
Y1 N1 2.254(2) . ?
Y1 N2 2.220(2) . ?
Si1 N1 1.727(3) . ?
Si1 N2 1.729(2) . ?
Si1 C1 1.874(4) . ?
Si1 C2 1.870(3) . ?
O1 C31 1.456(4) . ?
O1 C34 1.451(4) . ?
O2 C27 1.455(4) . ?
O2 C30 1.432(4) . ?
N1 C3 1.425(4) . ?
N2 C15 1.417(4) . ?
C1 H1A 0.9800 . ?
C1 H1B 0.9800 . ?
C1 H1C 0.9800 . ?
C2 H2A 0.9800 . ?
C2 H2B 0.9800 . ?
C2 H2C 0.9800 . ?
C3 C4 1.417(4) . ?
C3 C8 1.426(4) . ?
C4 C5 1.382(4) . ?
C4 C9 1.521(4) . ?
C5 H5 0.9500 . ?
C5 C6 1.374(5) . ?
C6 H6 0.9500 . ?
C6 C7 1.358(5) . ?
C7 H7 0.9500 . ?
C7 C8 1.386(4) . ?
C8 C12 1.507(5) . ?
C9 H9 1.0000 . ?
C9 C10 1.527(6) . ?
C9 C11 1.517(6) . ?
C10 H10A 0.9800 . ?
C10 H10B 0.9800 . ?
C10 H10C 0.9800 . ?
C11 H11A 0.9800 . ?
C11 H11B 0.9800 . ?
C11 H11C 0.9800 . ?
C12 H12 1.0000 . ?
C12 C13 1.521(5) . ?
C12 C14 1.533(5) . ?
C13 H13A 0.9800 . ?
C13 H13B 0.9800 . ?
C13 H13C 0.9800 . ?
C14 H14A 0.9800 . ?
C14 H14B 0.9800 . ?
C14 H14C 0.9800 . ?
C15 C16 1.423(4) . ?
C15 C20 1.413(4) . ?
C16 C17 1.401(4) . ?
C16 C21 1.523(5) . ?
C17 H17 0.9500 . ?
C17 C18 1.361(5) . ?
C18 H18 0.9500 . ?
C18 C19 1.371(5) . ?
C19 H19 0.9500 . ?
C19 C20 1.394(4) . ?
C20 C24 1.514(4) . ?
C21 H21 1.0000 . ?
C21 C22 1.526(5) . ?
C21 C23 1.518(5) . ?
C22 H22A 0.9800 . ?
C22 H22B 0.9800 . ?
C22 H22C 0.9800 . ?
C23 H23A 0.9800 . ?
C23 H23B 0.9800 . ?
C23 H23C 0.9800 . ?
C24 H24 1.0000 . ?
C24 C25 1.530(5) . ?
C24 C26 1.524(5) . ?
C25 H25A 0.9800 . ?
C25 H25B 0.9800 . ?
C25 H25C 0.9800 . ?
C26 H26A 0.9800 . ?
C26 H26B 0.9800 . ?
C26 H26C 0.9800 . ?
C27 H27A 0.9900 . ?
C27 H27B 0.9900 . ?
C27 C28 1.481(5) . ?
C28 H28A 0.9900 . ?
C28 H28B 0.9900 . ?
C28 C29 1.520(5) . ?
C29 H29A 0.9900 . ?
C29 H29B 0.9900 . ?
C29 C30 1.485(5) . ?
C30 H30A 0.9900 . ?
C30 H30B 0.9900 . ?
C31 H31A 0.9900 . ?
C31 H31B 0.9900 . ?
C31 C32 1.496(5) . ?
C32 H32C 0.9900 . ?
C32 H32D 0.9900 . ?
C32 H32A 0.9900 . ?
C32 H32B 0.9900 . ?
C32 C33A 1.522(10) . ?
C32 C33B 1.532(14) . ?
C34 H34C 0.9900 . ?
C34 H34D 0.9900 . ?
C34 H34A 0.9900 . ?
C34 H34B 0.9900 . ?
C34 C33A 1.425(9) . ?
C34 C33B 1.376(12) . ?
C33A H33A 0.9900 . ?
C33A H33B 0.9900 . ?
C33B H33C 0.9900 . ?
C33B H33D 0.9900 . ?

loop_
_geom_torsion_atom_site_label_1
_geom_torsion_atom_site_label_2
_geom_torsion_atom_site_label_3
_geom_torsion_atom_site_label_4
_geom_torsion
_geom_torsion_site_symmetry_1
_geom_torsion_site_symmetry_2
_geom_torsion_site_symmetry_3
_geom_torsion_site_symmetry_4
_geom_torsion_publ_flag
Y1 O1 C31 C32 176.0(3) . . . . ?
Y1 O1 C34 C33A -158.0(8) . . . . ?
Y1 O1 C34 C33B 160.7(11) . . . . ?
Y1 O2 C27 C28 138.5(2) . . . . ?
Y1 O2 C30 C29 -153.5(2) . . . . ?
Y1 N1 C3 C4 -54.2(4) . . . . ?
Y1 N1 C3 C8 127.9(3) . . . . ?
Y1 N2 C15 C16 106.7(3) . . . . ?
Y1 N2 C15 C20 -72.3(4) . . . . ?
Si1 N1 C3 C4 91.6(3) . . . . ?
Si1 N1 C3 C8 -86.3(3) . . . . ?
Si1 N2 C15 C16 -80.6(3) . . . . ?
Si1 N2 C15 C20 100.4(3) . . . . ?
O1 C31 C32 C33A -11.5(8) . . . . ?
O1 C31 C32 C33B 25.1(10) . . . . ?
O1 C34 C33A C32 -30.6(12) . . . . ?
O1 C34 C33B C32 32.6(16) . . . . ?
O2 C27 C28 C29 37.0(4) . . . . ?
N1 Si1 N2 Y1 -4.83(12) . . . . ?
N1 Si1 N2 C15 179.8(2) . . . . ?
N1 C3 C4 C5 -176.2(3) . . . . ?
N1 C3 C4 C9 4.5(5) . . . . ?
N1 C3 C8 C7 177.6(3) . . . . ?
N1 C3 C8 C12 -1.9(5) . . . . ?
N2 Si1 N1 Y1 4.75(12) . . . . ?
N2 Si1 N1 C3 -154.6(2) . . . . ?
N2 C15 C16 C17 -179.1(3) . . . . ?
N2 C15 C16 C21 -1.9(4) . . . . ?
N2 C15 C20 C19 178.2(3) . . . . ?
N2 C15 C20 C24 -1.9(4) . . . . ?
C1 Si1 N1 Y1 130.55(14) . . . . ?
C1 Si1 N1 C3 -28.8(3) . . . . ?
C1 Si1 N2 Y1 -124.96(17) . . . . ?
C1 Si1 N2 C15 59.6(3) . . . . ?
C2 Si1 N1 Y1 -112.69(15) . . . . ?
C2 Si1 N1 C3 87.9(3) . . . . ?
C2 Si1 N2 Y1 118.15(14) . . . . ?
C2 Si1 N2 C15 -57.3(3) . . . . ?
C3 C4 C5 C6 -2.1(6) . . . . ?
C3 C4 C9 C10 -127.1(4) . . . . ?
C3 C4 C9 C11 111.1(4) . . . . ?
C3 C8 C12 C13 123.3(3) . . . . ?
C3 C8 C12 C14 -113.6(3) . . . . ?
C4 C3 C8 C7 -0.4(5) . . . . ?
C4 C3 C8 C12 -179.9(3) . . . . ?
C4 C5 C6 C7 0.8(6) . . . . ?
C5 C4 C9 C10 53.7(5) . . . . ?
C5 C4 C9 C11 -68.2(4) . . . . ?
C5 C6 C7 C8 0.6(6) . . . . ?
C6 C7 C8 C3 -0.9(5) . . . . ?
C6 C7 C8 C12 178.7(3) . . . . ?
C7 C8 C12 C13 -56.2(4) . . . . ?
C7 C8 C12 C14 66.9(4) . . . . ?
C8 C3 C4 C5 1.8(5) . . . . ?
C8 C3 C4 C9 -177.5(3) . . . . ?
C9 C4 C5 C6 177.2(4) . . . . ?
C15 C16 C17 C18 0.8(5) . . . . ?
C15 C16 C21 C22 133.3(3) . . . . ?
C15 C16 C21 C23 -102.2(3) . . . . ?
C15 C20 C24 C25 -121.4(3) . . . . ?
C15 C20 C24 C26 114.1(3) . . . . ?
C16 C15 C20 C19 -0.8(4) . . . . ?
C16 C15 C20 C24 179.1(3) . . . . ?
C16 C17 C18 C19 -0.6(5) . . . . ?
C17 C16 C21 C22 -49.5(4) . . . . ?
C17 C16 C21 C23 75.0(4) . . . . ?
C17 C18 C19 C20 -0.3(5) . . . . ?
C18 C19 C20 C15 1.1(5) . . . . ?
C18 C19 C20 C24 -178.8(3) . . . . ?
C19 C20 C24 C25 58.5(4) . . . . ?
C19 C20 C24 C26 -66.0(4) . . . . ?
C20 C15 C16 C17 0.0(4) . . . . ?
C20 C15 C16 C21 177.2(3) . . . . ?
C21 C16 C17 C18 -176.5(3) . . . . ?
C27 O2 C30 C29 21.2(4) . . . . ?
C27 C28 C29 C30 -24.0(4) . . . . ?
C28 C29 C30 O2 2.2(5) . . . . ?
C30 O2 C27 C28 -36.6(4) . . . . ?
C31 O1 C34 C33A 24.6(9) . . . . ?
C31 O1 C34 C33B -16.7(12) . . . . ?
C31 C32 C33A C34 25.6(11) . . . . ?
C31 C32 C33B C34 -35.6(15) . . . . ?
C34 O1 C31 C32 -7.0(4) . . . . ?
